data_4117338
loop_
_publ_author_name
'Oleksandr S. Bushuyev'
'Preston Brown'
'Amitesh Maiti'
'Richard H. Gee'
'Geneva R. Peterson'
'Brandon L. Weeks'
'Louisa J. Hope-Weeks'

_publ_contact_author_address
;Department of Chemistry and Biochemistry
Texas Tech University
Lubbock TX 79409
;
_publ_contact_author_email louisa.hope-weeks@ttu.edu
_publ_contact_author_name 'Dr. Louisa J. Hope-Weeks'
_publ_contact_author_phone '806 742 4487'
_publ_section_title
;
 Ionic Polymers as a New Structural Motif for High-Energy-Density
 Materials
;
_journal_name_full 'Journal of the American Chemical Society'
_journal_page_first 1422
_journal_page_last 1425
_journal_paper_doi 10.1021/ja209640k
_journal_volume 134
_journal_year 2012
_chemical_formula_sum 'Cl2 H20 N10 Ni O8'
_chemical_formula_weight 417.87
_chemical_name_common 'nickel(II) hydrazine perchlorate'
_chemical_name_systematic
; 
 ? 
;
_space_group_IT_number 14
_symmetry_cell_setting monoclinic
_symmetry_space_group_name_Hall '-P 2yn'
_symmetry_space_group_name_H-M 'P 1 21/n 1'
_atom_sites_solution_hydrogens geom
_atom_sites_solution_primary direct
_atom_sites_solution_secondary difmap
_audit_creation_method SHELXL-97
_cell_angle_alpha 90.00
_cell_angle_beta 100.4870(10)
_cell_angle_gamma 90.00
_cell_formula_units_Z 2
_cell_length_a 5.1131(5)
_cell_length_b 16.2669(15)
_cell_length_c 8.5573(8)
_cell_measurement_reflns_used 5174
_cell_measurement_temperature 150(2)
_cell_measurement_theta_max 28.66
_cell_measurement_theta_min 2.50
_cell_volume 699.86(11)
_computing_cell_refinement 'Bruker SAINT'
_computing_data_collection 'Bruker APEX2'
_computing_data_reduction 'Bruker SAINT'
_computing_molecular_graphics 'Bruker SHELXTL'
_computing_publication_material 'Bruker SHELXTL'
_computing_structure_refinement 'SHELXL-97 (Sheldrick, 2008)'
_computing_structure_solution 'SHELXS-97 (Sheldrick, 2008)'
_diffrn_ambient_temperature 150(2)
_diffrn_measured_fraction_theta_full 1.000
_diffrn_measured_fraction_theta_max 1.000
_diffrn_measurement_device_type 'Bruker APEX-II CCD'
_diffrn_measurement_method '\f and \w scans'
_diffrn_radiation_monochromator graphite
_diffrn_radiation_source 'fine-focus sealed tube'
_diffrn_radiation_type MoK\a
_diffrn_radiation_wavelength 0.71073
_diffrn_reflns_av_R_equivalents 0.0224
_diffrn_reflns_av_sigmaI/netI 0.0164
_diffrn_reflns_limit_h_max 6
_diffrn_reflns_limit_h_min -6
_diffrn_reflns_limit_k_max 20
_diffrn_reflns_limit_k_min -20
_diffrn_reflns_limit_l_max 10
_diffrn_reflns_limit_l_min -10
_diffrn_reflns_number 7870
_diffrn_reflns_theta_full 27.10
_diffrn_reflns_theta_max 27.10
_diffrn_reflns_theta_min 2.50
_exptl_absorpt_coefficient_mu 1.827
_exptl_absorpt_correction_T_max 0.7636
_exptl_absorpt_correction_T_min 0.6651
_exptl_absorpt_correction_type multi-scan
_exptl_absorpt_process_details SADABS
_exptl_crystal_colour purple
_exptl_crystal_density_diffrn 1.983
_exptl_crystal_description hexagonal
_exptl_crystal_F_000 432
_exptl_crystal_size_max 0.24
_exptl_crystal_size_mid 0.19
_exptl_crystal_size_min 0.16
_refine_diff_density_max 0.315
_refine_diff_density_min -0.358
_refine_diff_density_rms 0.055
_refine_ls_extinction_method none
_refine_ls_goodness_of_fit_ref 1.049
_refine_ls_hydrogen_treatment mixed
_refine_ls_matrix_type full
_refine_ls_number_parameters 127
_refine_ls_number_reflns 1545
_refine_ls_number_restraints 10
_refine_ls_restrained_S_all 1.052
_refine_ls_R_factor_all 0.0207
_refine_ls_R_factor_gt 0.0195
_refine_ls_shift/su_max 0.001
_refine_ls_shift/su_mean 0.000
_refine_ls_structure_factor_coef Fsqd
_refine_ls_weighting_details 'calc w=1/[\s^2^(Fo^2^)+(0.0213P)^2^+0.5124P] where P=(Fo^2^+2Fc^2^)/3'
_refine_ls_weighting_scheme calc
_refine_ls_wR_factor_gt 0.0484
_refine_ls_wR_factor_ref 0.0491
_reflns_number_gt 1470
_reflns_number_total 1545
_reflns_threshold_expression >2sigma(I)
_cod_data_source_file ja209640k_si_001_3.cif
_cod_data_source_block ab14
_cod_database_code 4117338

loop_
_symmetry_equiv_pos_as_xyz
'x, y, z'
'-x+1/2, y+1/2, -z+1/2'
'-x, -y, -z'
'x-1/2, -y-1/2, z-1/2'

loop_
_atom_site_label
_atom_site_type_symbol
_atom_site_fract_x
_atom_site_fract_y
_atom_site_fract_z
_atom_site_U_iso_or_equiv
_atom_site_adp_type
_atom_site_occupancy
_atom_site_symmetry_multiplicity
_atom_site_calc_flag
_atom_site_refinement_flags
Ni1 Ni 0.0000 0.5000 1.0000 0.00934(8) Uani 1 2 d S
N1 N -0.0222(2) 0.46410(8) 0.75781(15) 0.0130(2) Uani 1 1 d D
H1A H -0.173(3) 0.4362(10) 0.721(2) 0.016 Uiso 1 1 d D
H1B H -0.030(4) 0.5083(9) 0.701(2) 0.016 Uiso 1 1 d D
N2 N 0.2052(3) 0.41863(8) 0.72189(16) 0.0165(3) Uani 1 1 d D
H2A H 0.171(4) 0.4064(12) 0.6186(18) 0.020 Uiso 1 1 d D
H2B H 0.213(4) 0.3707(10) 0.775(2) 0.020 Uiso 1 1 d D
N3 N 0.0546(2) 0.62835(8) 0.93856(15) 0.0140(2) Uani 1 1 d D
H3A H -0.080(3) 0.6605(10) 0.948(2) 0.017 Uiso 1 1 d D
H3B H 0.053(4) 0.6314(11) 0.8360(17) 0.017 Uiso 1 1 d D
N4 N 0.3033(3) 0.66714(8) 1.01303(17) 0.0176(3) Uani 1 1 d D
H4A H 0.295(4) 0.6716(11) 1.1139(18) 0.021 Uiso 1 1 d D
H4B H 0.307(4) 0.7181(10) 0.978(2) 0.021 Uiso 1 1 d D
N5 N 0.4170(2) 0.48162(8) 1.05295(15) 0.0122(2) Uani 1 1 d D
H5A H 0.461(3) 0.4288(9) 1.054(2) 0.015 Uiso 1 1 d D
H5B H 0.489(4) 0.5004(10) 1.1478(18) 0.015 Uiso 1 1 d D
Cl1 Cl 0.39686(7) 0.66237(2) 0.57675(4) 0.01430(9) Uani 1 1 d .
O1 O 0.3729(3) 0.68282(7) 0.41104(13) 0.0254(3) Uani 1 1 d .
O2 O 0.3305(3) 0.73277(8) 0.66218(16) 0.0361(3) Uani 1 1 d .
O3 O 0.6641(3) 0.63793(10) 0.63754(17) 0.0403(4) Uani 1 1 d .
O4 O 0.2193(3) 0.59612(8) 0.59415(15) 0.0329(3) Uani 1 1 d .

loop_
_atom_site_aniso_label
_atom_site_aniso_U_11
_atom_site_aniso_U_22
_atom_site_aniso_U_33
_atom_site_aniso_U_23
_atom_site_aniso_U_13
_atom_site_aniso_U_12
Ni1 0.00727(13) 0.01016(14) 0.01059(13) -0.00056(9) 0.00168(9) -0.00016(9)
N1 0.0121(6) 0.0128(6) 0.0144(6) -0.0012(5) 0.0028(5) 0.0005(5)
N2 0.0160(6) 0.0181(7) 0.0156(6) -0.0032(5) 0.0030(5) 0.0035(5)
N3 0.0118(6) 0.0135(6) 0.0157(6) -0.0006(5) 0.0004(5) -0.0001(5)
N4 0.0151(6) 0.0134(6) 0.0228(7) -0.0007(5) -0.0005(5) -0.0024(5)
N5 0.0094(6) 0.0142(6) 0.0134(6) 0.0002(5) 0.0032(5) -0.0007(5)
Cl1 0.01412(17) 0.01467(18) 0.01377(17) 0.00041(12) 0.00165(13) -0.00137(12)
O1 0.0370(7) 0.0249(6) 0.0142(5) 0.0025(5) 0.0042(5) -0.0078(5)
O2 0.0564(9) 0.0229(7) 0.0321(7) -0.0076(5) 0.0163(7) 0.0050(6)
O3 0.0202(7) 0.0554(9) 0.0402(8) 0.0000(7) -0.0079(6) 0.0100(6)
O4 0.0395(8) 0.0327(7) 0.0272(7) 0.0038(5) 0.0077(6) -0.0208(6)

loop_
_atom_type_symbol
_atom_type_description
_atom_type_scat_dispersion_real
_atom_type_scat_dispersion_imag
_atom_type_scat_source
N N 0.0061 0.0033 'International Tables Vol C Tables 4.2.6.8 and 6.1.1.4'
H H 0.0000 0.0000 'International Tables Vol C Tables 4.2.6.8 and 6.1.1.4'
O O 0.0106 0.0060 'International Tables Vol C Tables 4.2.6.8 and 6.1.1.4'
Cl Cl 0.1484 0.1585 'International Tables Vol C Tables 4.2.6.8 and 6.1.1.4'
Ni Ni 0.3393 1.1124 'International Tables Vol C Tables 4.2.6.8 and 6.1.1.4'

loop_
_geom_angle_atom_site_label_1
_geom_angle_atom_site_label_2
_geom_angle_atom_site_label_3
_geom_angle
_geom_angle_site_symmetry_1
_geom_angle_site_symmetry_3
N5 Ni1 N5 180.0 . 3_567
N5 Ni1 N1 87.56(5) . 3_567
N5 Ni1 N1 92.44(5) 3_567 3_567
N5 Ni1 N1 92.44(5) . .
N5 Ni1 N1 87.56(5) 3_567 .
N1 Ni1 N1 180.0 3_567 .
N5 Ni1 N3 91.06(5) . .
N5 Ni1 N3 88.94(5) 3_567 .
N1 Ni1 N3 89.18(5) 3_567 .
N1 Ni1 N3 90.82(5) . .
N5 Ni1 N3 88.94(5) . 3_567
N5 Ni1 N3 91.06(5) 3_567 3_567
N1 Ni1 N3 90.82(5) 3_567 3_567
N1 Ni1 N3 89.18(5) . 3_567
N3 Ni1 N3 180.0 . 3_567
N2 N1 Ni1 116.10(9) . .
N4 N3 Ni1 116.63(9) . .
N5 N5 Ni1 118.69(12) 3_667 .
O3 Cl1 O2 109.68(9) . .
O3 Cl1 O4 109.58(9) . .
O2 Cl1 O4 109.54(9) . .
O3 Cl1 O1 109.11(9) . .
O2 Cl1 O1 109.41(8) . .
O4 Cl1 O1 109.50(7) . .

loop_
_geom_bond_atom_site_label_1
_geom_bond_atom_site_label_2
_geom_bond_distance
_geom_bond_site_symmetry_2
Ni1 N5 2.1189(12) .
Ni1 N5 2.1189(12) 3_567
Ni1 N1 2.1363(12) 3_567
Ni1 N1 2.1363(12) .
Ni1 N3 2.1833(13) .
Ni1 N3 2.1834(13) 3_567
N1 N2 1.4571(17) .
N3 N4 1.4581(17) .
N5 N5 1.476(2) 3_667
Cl1 O3 1.4274(13) .
Cl1 O2 1.4324(13) .
Cl1 O4 1.4344(12) .
Cl1 O1 1.4399(11) .
